data_7116424
loop_
_publ_author_name
'Eva Jurgens'
'Barbara Wucher'
'Frank Rominger'
'Karl W. Tornroos'
'Doris Kunz'

_publ_section_title
;
 Selective rearrangement of terminal epoxides into methylketones catalysed
 by a nucleophilic rhodium-NHC-pincer complex
;
_journal_name_full Chem.Commun.
_journal_page_first 1897
_journal_paper_doi 10.1039/C4cc07154A
_journal_volume 51
_journal_year 2015
_chemical_formula_sum 'C40.67 H53.33 N5 O4.17 Rh'
_chemical_formula_weight 781.79
_chemical_name_systematic Compound3a
_chemical_properties_physical Air-sensitive
_space_group_crystal_system trigonal
_space_group_IT_number 148
_space_group_name_Hall '-R 3'
_space_group_name_H-M_alt 'R -3 :H'
_symmetry_space_group_name_Hall '-R 3'
_symmetry_space_group_name_H-M 'R -3 :H'
_atom_sites_solution_hydrogens geom
_audit_creation_method SHELXL-2014
_audit_update_record
;
2014-08-07 deposited with the CCDC.
2014-12-11 downloaded from the CCDC.
;
_cell_angle_alpha 90
_cell_angle_beta 90
_cell_angle_gamma 120
_cell_formula_units_Z 18
_cell_length_a 34.6494(7)
_cell_length_b 34.6494(7)
_cell_length_c 16.6624(4)
_cell_measurement_temperature 200(2)
_cell_volume 17324.5(6)
_computing_cell_refinement 'Bruker SAINT'
_computing_data_collection 'Bruker SMART'
_computing_data_reduction 'Bruker SAINT'
_computing_molecular_graphics 'Bruker SHELXTL'
_computing_publication_material 'Bruker SHELXTL'
_computing_structure_refinement 'SHELXL-2014 (Sheldrick, 2014)'
_computing_structure_solution 'SHELXS-97 (Sheldrick, 2008)'
_diffrn_ambient_temperature 200(2)
_diffrn_measured_fraction_theta_full 0.675
_diffrn_measured_fraction_theta_max 0.999
_diffrn_measurement_device_type 'Bruker SMART APEX CCD'
_diffrn_measurement_method '\w scans'
_diffrn_radiation_type MoK\a
_diffrn_radiation_wavelength 0.71073
_diffrn_reflns_av_R_equivalents 0.1525
_diffrn_reflns_av_unetI/netI 0.0893
_diffrn_reflns_Laue_measured_fraction_full 0.675
_diffrn_reflns_Laue_measured_fraction_max 0.999
_diffrn_reflns_limit_h_max 36
_diffrn_reflns_limit_h_min -36
_diffrn_reflns_limit_k_max 36
_diffrn_reflns_limit_k_min -36
_diffrn_reflns_limit_l_max 17
_diffrn_reflns_limit_l_min -17
_diffrn_reflns_number 37533
_diffrn_reflns_point_group_measured_fraction_full 0.675
_diffrn_reflns_point_group_measured_fraction_max 0.999
_diffrn_reflns_theta_full 25.242
_diffrn_reflns_theta_max 21.973
_diffrn_reflns_theta_min 1.826
_exptl_absorpt_coefficient_mu 0.491
_exptl_absorpt_correction_T_max 0.9574
_exptl_absorpt_correction_T_min 0.5959
_exptl_absorpt_correction_type multi-scan
_exptl_crystal_colour orange
_exptl_crystal_density_diffrn 1.349
_exptl_crystal_description polyhedron
_exptl_crystal_F_000 7392
_exptl_crystal_size_max 0.230
_exptl_crystal_size_mid 0.170
_exptl_crystal_size_min 0.100
_refine_diff_density_max 1.103
_refine_diff_density_min -1.406
_refine_diff_density_rms 0.110
_refine_ls_extinction_method none
_refine_ls_goodness_of_fit_ref 1.186
_refine_ls_hydrogen_treatment constr
_refine_ls_matrix_type full
_refine_ls_number_parameters 581
_refine_ls_number_reflns 4695
_refine_ls_number_restraints 901
_refine_ls_restrained_S_all 1.118
_refine_ls_R_factor_all 0.1427
_refine_ls_R_factor_gt 0.1148
_refine_ls_shift/su_max 0.000
_refine_ls_shift/su_mean 0.000
_refine_ls_structure_factor_coef Fsqd
_refine_ls_weighting_details 'w=1/[\s^2^(Fo^2^)+(0.0001P)^2^+844.2532P] where P=(Fo^2^+2Fc^2^)/3'
_refine_ls_weighting_scheme calc
_refine_ls_wR_factor_gt 0.2441
_refine_ls_wR_factor_ref 0.2580
_reflns_Friedel_coverage 0.000
_reflns_number_gt 3575
_reflns_number_total 4695
_reflns_threshold_expression 'I > 2\s(I)'
_cod_data_source_file c4cc07154a2a.cif
_cod_data_source_block compound3a
_cod_original_cell_volume 17324.4(8)
_cod_database_code 7116424
_shelx_space_group_comment
; 
The symmetry employed for this shelxl refinement is uniquely defined 
by the following loop, which should always be used as a source of 
symmetry information in preference to the above space-group names. 
They are only intended as comments. 
;
_shelx_estimated_absorpt_t_min 0.895
_shelx_estimated_absorpt_t_max 0.953
_shelxl_version_number 2014-3

loop_
_space_group_symop_operation_xyz
'x, y, z'
'-y, x-y, z'
'-x+y, -x, z'
'x+2/3, y+1/3, z+1/3'
'-y+2/3, x-y+1/3, z+1/3'
'-x+y+2/3, -x+1/3, z+1/3'
'x+1/3, y+2/3, z+2/3'
'-y+1/3, x-y+2/3, z+2/3'
'-x+y+1/3, -x+2/3, z+2/3'
'-x, -y, -z'
'y, -x+y, -z'
'x-y, x, -z'
'-x+2/3, -y+1/3, -z+1/3'
'y+2/3, -x+y+1/3, -z+1/3'
'x-y+2/3, x+1/3, -z+1/3'
'-x+1/3, -y+2/3, -z+2/3'
'y+1/3, -x+y+2/3, -z+2/3'
'x-y+1/3, x+2/3, -z+2/3'

loop_
_atom_site_label
_atom_site_type_symbol
_atom_site_fract_x
_atom_site_fract_y
_atom_site_fract_z
_atom_site_U_iso_or_equiv
_atom_site_adp_type
_atom_site_occupancy
_atom_site_site_symmetry_order
_atom_site_calc_flag
_atom_site_refinement_flags_posn
_atom_site_refinement_flags_adp
_atom_site_refinement_flags_occupancy
_atom_site_disorder_assembly
_atom_site_disorder_group
Rh1 Rh 0.51925(4) -0.00190(5) 0.11746(6) 0.0532(4) Uani 1 1 d . U . . .
N1 N 0.5183(4) -0.0434(4) 0.0333(6) 0.042(2) Uani 1 1 d . U . . .
C1 C 0.4546(5) -0.0463(6) 0.1445(8) 0.064(3) Uani 1 1 d . U . . .
N2 N 0.4229(5) -0.0431(6) 0.1890(7) 0.075(3) Uani 1 1 d . U . . .
C3 C 0.3841(7) -0.0814(7) 0.1915(10) 0.081(4) Uani 1 1 d . U . . .
H3 H 0.3577 -0.0857 0.2169 0.097 Uiso 1 1 calc R U . . .
C4 C 0.3886(6) -0.1127(7) 0.1525(10) 0.082(4) Uani 1 1 d . U . . .
H4 H 0.3667 -0.1432 0.1462 0.099 Uiso 1 1 calc R U . . .
N5 N 0.4317(4) -0.0912(5) 0.1232(7) 0.063(3) Uani 1 1 d . U . . .
C6 C 0.5803(5) 0.0469(5) 0.0746(7) 0.048(3) Uani 1 1 d . U . . .
N7 N 0.6010(5) 0.0917(4) 0.0875(7) 0.060(3) Uani 1 1 d . U . . .
C8 C 0.6399(6) 0.1127(6) 0.0439(9) 0.066(4) Uani 1 1 d . U . . .
H8 H 0.6602 0.1439 0.0436 0.080 Uiso 1 1 calc R U . . .
C9 C 0.6446(5) 0.0827(5) 0.0021(8) 0.056(3) Uani 1 1 d . U . . .
H9 H 0.6683 0.0878 -0.0330 0.068 Uiso 1 1 calc R U . . .
N10 N 0.6069(3) 0.0419(4) 0.0211(6) 0.038(2) Uani 1 1 d . U . . .
C11 C 0.4488(5) -0.1122(6) 0.0736(10) 0.068(4) Uani 1 1 d . U . . .
C12 C 0.4898(5) -0.0876(5) 0.0330(8) 0.050(3) Uani 1 1 d . U . . .
C13 C 0.5058(5) -0.1118(5) -0.0110(9) 0.053(3) Uani 1 1 d . U . . .
C14 C 0.4816(5) -0.1564(5) -0.0216(12) 0.080(5) Uani 1 1 d . U . . .
H14 H 0.4935 -0.1710 -0.0526 0.096 Uiso 1 1 calc R U . . .
C16 C 0.4253(6) -0.1580(6) 0.0616(14) 0.100(6) Uani 1 1 d . U . . .
H16 H 0.3976 -0.1748 0.0887 0.120 Uiso 1 1 calc R U . . .
C17 C 0.4282(6) -0.0010(7) 0.2203(9) 0.086(5) Uani 1 1 d . U . . .
H17A H 0.4591 0.0228 0.2126 0.129 Uiso 1 1 calc R U . . .
H17B H 0.4081 0.0064 0.1916 0.129 Uiso 1 1 calc R U . . .
H17C H 0.4210 -0.0043 0.2777 0.129 Uiso 1 1 calc R U . . .
C21 C 0.5985(4) 0.0007(4) -0.0127(6) 0.034(2) Uani 1 1 d . U . . .
C22 C 0.5566(4) -0.0380(4) -0.0052(7) 0.037(3) Uani 1 1 d . U . . .
C23 C 0.5496(4) -0.0787(4) -0.0344(7) 0.041(3) Uani 1 1 d . U . . .
C24 C 0.5845(4) -0.0813(4) -0.0755(7) 0.040(3) Uani 1 1 d . U . . .
H24 H 0.5797 -0.1089 -0.0961 0.048 Uiso 1 1 calc R U . . .
C26 C 0.6313(4) -0.0035(4) -0.0527(7) 0.036(3) Uani 1 1 d . U . . .
H26 H 0.6598 0.0224 -0.0587 0.043 Uiso 1 1 calc R U . . .
C27 C 0.5854(7) 0.1166(6) 0.1368(10) 0.088(6) Uani 1 1 d . U . . .
H27A H 0.6074 0.1485 0.1348 0.132 Uiso 1 1 calc R U . . .
H27B H 0.5568 0.1117 0.1158 0.132 Uiso 1 1 calc R U . . .
H27C H 0.5815 0.1062 0.1925 0.132 Uiso 1 1 calc R U . . .
C15 C 0.4396(6) -0.1810(5) 0.0122(14) 0.123(7) Uani 1 1 d D U . . .
C31 C 0.4135(9) -0.2317(8) 0.025(2) 0.122(10) Uani 0.38(2) 1 d D U P A 1
C32 C 0.3750(13) -0.2487(13) 0.084(3) 0.137(14) Uani 0.38(2) 1 d D U P A 1
H32A H 0.3554 -0.2370 0.0692 0.206 Uiso 0.38(2) 1 calc R U P A 1
H32B H 0.3581 -0.2813 0.0826 0.206 Uiso 0.38(2) 1 calc R U P A 1
H32C H 0.3866 -0.2387 0.1383 0.206 Uiso 0.38(2) 1 calc R U P A 1
C33 C 0.3930(16) -0.2535(13) -0.055(3) 0.143(15) Uani 0.38(2) 1 d D U P A 1
H33A H 0.4165 -0.2437 -0.0958 0.214 Uiso 0.38(2) 1 calc R U P A 1
H33B H 0.3781 -0.2860 -0.0497 0.214 Uiso 0.38(2) 1 calc R U P A 1
H33C H 0.3712 -0.2448 -0.0717 0.214 Uiso 0.38(2) 1 calc R U P A 1
C34 C 0.4425(13) -0.2508(11) 0.051(3) 0.116(13) Uani 0.38(2) 1 d D U P A 1
H34A H 0.4679 -0.2406 0.0147 0.175 Uiso 0.38(2) 1 calc R U P A 1
H34B H 0.4534 -0.2408 0.1059 0.175 Uiso 0.38(2) 1 calc R U P A 1
H34C H 0.4249 -0.2835 0.0502 0.175 Uiso 0.38(2) 1 calc R U P A 1
C31B C 0.4089(8) -0.2294(7) -0.0166(17) 0.155(10) Uani 0.62(2) 1 d D U P A 2
C32B C 0.3931(13) -0.2606(10) 0.056(2) 0.185(13) Uani 0.62(2) 1 d D U P A 2
H32D H 0.4190 -0.2570 0.0861 0.277 Uiso 0.62(2) 1 calc R U P A 2
H32E H 0.3749 -0.2532 0.0907 0.277 Uiso 0.62(2) 1 calc R U P A 2
H32F H 0.3754 -0.2915 0.0377 0.277 Uiso 0.62(2) 1 calc R U P A 2
C33B C 0.3668(9) -0.2372(9) -0.059(2) 0.161(12) Uani 0.62(2) 1 d D U P A 2
H33D H 0.3514 -0.2256 -0.0265 0.242 Uiso 0.62(2) 1 calc R U P A 2
H33E H 0.3748 -0.2218 -0.1113 0.242 Uiso 0.62(2) 1 calc R U P A 2
H33F H 0.3471 -0.2692 -0.0682 0.242 Uiso 0.62(2) 1 calc R U P A 2
C34B C 0.4299(10) -0.2485(8) -0.073(2) 0.140(11) Uani 0.62(2) 1 d D U P A 2
H34D H 0.4575 -0.2446 -0.0488 0.210 Uiso 0.62(2) 1 calc R U P A 2
H34E H 0.4090 -0.2803 -0.0812 0.210 Uiso 0.62(2) 1 calc R U P A 2
H34F H 0.4367 -0.2329 -0.1244 0.210 Uiso 0.62(2) 1 calc R U P A 2
C25 C 0.6249(4) -0.0434(4) -0.0846(6) 0.036(3) Uani 1 1 d D U . . .
C35 C 0.6634(4) -0.0442(4) -0.1299(6) 0.046(3) Uani 1 1 d D U . . .
C36 C 0.6672(6) -0.0257(6) -0.2138(8) 0.087(5) Uani 1 1 d D U . . .
H36A H 0.6386 -0.0427 -0.2416 0.131 Uiso 1 1 calc R U . . .
H36B H 0.6751 0.0056 -0.2104 0.131 Uiso 1 1 calc R U . . .
H36C H 0.6903 -0.0280 -0.2436 0.131 Uiso 1 1 calc R U . . .
C37 C 0.7076(4) -0.0178(6) -0.0871(9) 0.079(5) Uani 1 1 d D U . . .
H37A H 0.7053 -0.0297 -0.0329 0.119 Uiso 1 1 calc R U . . .
H37B H 0.7307 -0.0201 -0.1170 0.119 Uiso 1 1 calc R U . . .
H37C H 0.7155 0.0135 -0.0839 0.119 Uiso 1 1 calc R U . . .
C38 C 0.6547(5) -0.0914(5) -0.1400(10) 0.076(4) Uani 1 1 d D U . . .
H38A H 0.6262 -0.1095 -0.1676 0.114 Uiso 1 1 calc R U . . .
H38B H 0.6788 -0.0909 -0.1718 0.114 Uiso 1 1 calc R U . . .
H38C H 0.6536 -0.1043 -0.0871 0.114 Uiso 1 1 calc R U . . .
C40 C 0.5478(5) -0.0217(6) 0.1998(8) 0.056(3) Uani 1 1 d . U . . .
O40 O 0.5584(4) -0.0494(4) 0.1858(6) 0.075(3) Uani 1 1 d . U . . .
C41 C 0.5524(5) 0.0015(6) 0.2718(8) 0.066(4) Uani 1 1 d . U . . .
H41 H 0.5660 -0.0033 0.3174 0.079 Uiso 1 1 calc R U . . .
C42 C 0.5376(5) 0.0302(6) 0.2749(8) 0.067(4) Uani 1 1 d . U . . .
O42 O 0.5200(4) 0.0378(4) 0.2112(6) 0.075(3) Uani 1 1 d . U . . .
C43 C 0.5412(7) 0.0599(7) 0.3487(10) 0.103(6) Uani 1 1 d . U . . .
H43A H 0.5545 0.0527 0.3942 0.155 Uiso 1 1 calc R U . . .
H43B H 0.5599 0.0914 0.3346 0.155 Uiso 1 1 calc R U . . .
H43C H 0.5113 0.0540 0.3636 0.155 Uiso 1 1 calc R U . . .
O50 O 0.4470(8) -0.0927(7) 0.3488(10) 0.183(9) Uani 1 1 d D U . . .
C51 C 0.4580(9) -0.1258(7) 0.3163(11) 0.124(7) Uani 1 1 d D U . . .
H51A H 0.4369 -0.1431 0.2727 0.149 Uiso 1 1 calc R U . . .
H51B H 0.4885 -0.1104 0.2938 0.149 Uiso 1 1 calc R U . . .
C52 C 0.4550(5) -0.1545(5) 0.3784(10) 0.071(4) Uani 1 1 d D U . . .
H52A H 0.4262 -0.1828 0.3755 0.085 Uiso 1 1 calc R U . . .
H52B H 0.4794 -0.1615 0.3737 0.085 Uiso 1 1 calc R U . . .
C53 C 0.4583(8) -0.1334(7) 0.4499(11) 0.116(7) Uani 1 1 d D U . . .
H53A H 0.4868 -0.1257 0.4766 0.139 Uiso 1 1 calc R U . . .
H53B H 0.4335 -0.1534 0.4859 0.139 Uiso 1 1 calc R U . . .
C54 C 0.4564(12) -0.0942(9) 0.4345(13) 0.167(12) Uani 1 1 d D U . . .
H54A H 0.4852 -0.0677 0.4488 0.200 Uiso 1 1 calc R U . . .
H54B H 0.4327 -0.0941 0.4675 0.200 Uiso 1 1 calc R U . . .
O55 O 0.6576(15) 0.1359(12) 0.369(4) 0.25(3) Uani 0.53(4) 1 d D U P B 1
C56 C 0.7011(15) 0.1686(15) 0.403(4) 0.17(2) Uani 0.53(4) 1 d D U P B 1
H56A H 0.6994 0.1673 0.4626 0.203 Uiso 0.53(4) 1 calc R U P B 1
H56B H 0.7242 0.1614 0.3861 0.203 Uiso 0.53(4) 1 calc R U P B 1
C57 C 0.7127(13) 0.2115(13) 0.377(4) 0.16(2) Uani 0.53(4) 1 d D U P B 1
H57A H 0.7206 0.2319 0.4234 0.188 Uiso 0.53(4) 1 calc R U P B 1
H57B H 0.7387 0.2232 0.3405 0.188 Uiso 0.53(4) 1 calc R U P B 1
C58 C 0.6768(15) 0.2089(13) 0.337(3) 0.134(17) Uani 0.53(4) 1 d D U P B 1
H58A H 0.6836 0.2148 0.2795 0.161 Uiso 0.53(4) 1 calc R U P B 1
H58B H 0.6699 0.2314 0.3589 0.161 Uiso 0.53(4) 1 calc R U P B 1
C59 C 0.6400(12) 0.1654(15) 0.349(5) 0.18(2) Uani 0.53(4) 1 d D U P B 1
H59A H 0.6219 0.1550 0.2991 0.216 Uiso 0.53(4) 1 calc R U P B 1
H59B H 0.6209 0.1655 0.3928 0.216 Uiso 0.53(4) 1 calc R U P B 1
O55B O 0.664(3) 0.190(2) 0.308(3) 0.26(3) Uani 0.47(4) 1 d D U P B 2
C56B C 0.670(4) 0.204(3) 0.393(4) 0.25(3) Uani 0.47(4) 1 d D U P B 2
H56C H 0.6987 0.2315 0.4008 0.304 Uiso 0.47(4) 1 calc R U P B 2
H56D H 0.6457 0.2100 0.4099 0.304 Uiso 0.47(4) 1 calc R U P B 2
C57B C 0.668(3) 0.169(3) 0.438(3) 0.23(3) Uani 0.47(4) 1 d D U P B 2
H57C H 0.6855 0.1802 0.4880 0.273 Uiso 0.47(4) 1 calc R U P B 2
H57D H 0.6365 0.1471 0.4533 0.273 Uiso 0.47(4) 1 calc R U P B 2
C58B C 0.685(3) 0.149(3) 0.390(4) 0.22(3) Uani 0.47(4) 1 d D U P B 2
H58C H 0.6690 0.1162 0.3996 0.265 Uiso 0.47(4) 1 calc R U P B 2
H58D H 0.7168 0.1609 0.4017 0.265 Uiso 0.47(4) 1 calc R U P B 2
C59B C 0.679(3) 0.158(3) 0.310(3) 0.23(3) Uani 0.47(4) 1 d D U P B 2
H59C H 0.6570 0.1298 0.2828 0.272 Uiso 0.47(4) 1 calc R U P B 2
H59D H 0.7077 0.1697 0.2803 0.272 Uiso 0.47(4) 1 calc R U P B 2
O60 O 0.658(3) 0.302(3) 0.245(5) 0.15(3) Uani 0.1667 1 d D U P C -1
C61 C 0.690(3) 0.317(6) 0.312(5) 0.12(3) Uani 0.1667 1 d D U P C -1
H61A H 0.7024 0.2973 0.3191 0.144 Uiso 0.1667 1 calc R U P C -1
H61B H 0.7148 0.3477 0.3008 0.144 Uiso 0.1667 1 calc R U P C -1
C62 C 0.667(3) 0.317(3) 0.382(4) 0.08(3) Uani 0.1667 1 d D U P C -1
H62A H 0.6642 0.2936 0.4191 0.094 Uiso 0.1667 1 calc R U P C -1
H62B H 0.6847 0.3464 0.4104 0.094 Uiso 0.1667 1 calc R U P C -1
C63 C 0.626(3) 0.311(6) 0.362(5) 0.11(3) Uani 0.1667 1 d D U P C -1
H63A H 0.6218 0.3346 0.3844 0.128 Uiso 0.1667 1 calc R U P C -1
H63B H 0.6027 0.2818 0.3826 0.128 Uiso 0.1667 1 calc R U P C -1
C64 C 0.624(4) 0.311(6) 0.277(5) 0.13(3) Uani 0.1667 1 d D U P C -1
H64A H 0.6301 0.3408 0.2582 0.152 Uiso 0.1667 1 calc R U P C -1
H64B H 0.5942 0.2885 0.2584 0.152 Uiso 0.1667 1 calc R U P C -1

loop_
_atom_site_aniso_label
_atom_site_aniso_U_11
_atom_site_aniso_U_22
_atom_site_aniso_U_33
_atom_site_aniso_U_23
_atom_site_aniso_U_13
_atom_site_aniso_U_12
Rh1 0.0666(9) 0.0946(11) 0.0245(6) -0.0017(6) 0.0019(5) 0.0598(8)
N1 0.048(5) 0.060(5) 0.029(5) 0.008(4) 0.009(4) 0.036(4)
C1 0.069(6) 0.114(7) 0.038(7) 0.020(5) 0.013(5) 0.068(5)
N2 0.084(7) 0.145(8) 0.036(6) 0.027(6) 0.017(5) 0.089(6)
C3 0.085(8) 0.145(9) 0.051(8) 0.036(7) 0.015(6) 0.087(7)
C4 0.072(7) 0.136(9) 0.065(9) 0.038(7) 0.024(6) 0.071(6)
N5 0.064(6) 0.105(7) 0.047(6) 0.031(5) 0.012(5) 0.063(5)
C6 0.067(6) 0.072(5) 0.024(5) -0.009(4) -0.006(4) 0.050(5)
N7 0.089(7) 0.070(6) 0.042(6) -0.017(5) -0.011(5) 0.055(5)
C8 0.088(8) 0.066(7) 0.054(8) -0.015(5) -0.007(6) 0.045(6)
C9 0.069(7) 0.055(6) 0.048(7) -0.006(5) 0.001(6) 0.033(5)
N10 0.050(5) 0.055(5) 0.024(5) -0.007(4) -0.006(4) 0.037(4)
C11 0.058(7) 0.078(6) 0.082(8) 0.032(5) 0.027(6) 0.044(5)
C12 0.048(5) 0.061(5) 0.053(7) 0.014(4) 0.007(5) 0.037(4)
C13 0.051(6) 0.055(5) 0.066(8) 0.012(5) 0.012(5) 0.035(4)
C14 0.058(7) 0.055(6) 0.132(13) 0.007(6) 0.022(7) 0.031(5)
C16 0.065(9) 0.070(7) 0.164(15) 0.025(7) 0.049(9) 0.032(6)
C17 0.097(12) 0.159(11) 0.050(9) 0.009(8) 0.009(8) 0.100(10)
C21 0.044(5) 0.049(5) 0.018(5) 0.002(4) -0.003(4) 0.030(4)
C22 0.046(5) 0.052(5) 0.025(6) 0.008(4) 0.002(4) 0.033(4)
C23 0.046(5) 0.053(5) 0.038(6) 0.006(4) -0.003(4) 0.035(4)
C24 0.044(5) 0.046(6) 0.039(6) -0.001(5) -0.003(4) 0.029(4)
C26 0.038(6) 0.047(6) 0.024(6) -0.001(4) -0.003(4) 0.023(5)
C27 0.127(14) 0.098(12) 0.071(10) -0.028(9) 0.000(9) 0.080(11)
C15 0.081(8) 0.063(7) 0.215(15) 0.014(7) 0.066(9) 0.029(6)
C31 0.088(16) 0.061(9) 0.20(2) 0.012(9) 0.045(15) 0.025(9)
C32 0.10(2) 0.07(2) 0.22(3) 0.012(16) 0.056(18) 0.026(15)
C33 0.11(2) 0.09(2) 0.21(2) -0.001(13) 0.033(17) 0.037(17)
C34 0.09(2) 0.039(18) 0.20(3) -0.004(16) 0.032(19) 0.012(16)
C31B 0.103(13) 0.067(10) 0.27(2) -0.005(10) 0.078(13) 0.022(9)
C32B 0.17(3) 0.099(17) 0.28(2) 0.023(14) 0.112(17) 0.066(17)
C33B 0.114(15) 0.043(16) 0.30(3) -0.016(16) 0.060(16) 0.018(13)
C34B 0.11(2) 0.035(14) 0.25(2) 0.019(14) 0.088(17) 0.014(14)
C25 0.041(5) 0.050(5) 0.022(5) -0.004(4) -0.006(4) 0.026(4)
C35 0.047(6) 0.063(7) 0.036(6) 0.001(5) 0.006(4) 0.034(5)
C36 0.099(12) 0.144(14) 0.056(7) 0.029(7) 0.029(7) 0.088(11)
C37 0.057(7) 0.113(11) 0.076(9) -0.021(8) 0.001(6) 0.048(7)
C38 0.076(10) 0.083(8) 0.085(11) -0.003(7) 0.017(8) 0.053(7)
C40 0.058(8) 0.097(8) 0.033(5) 0.004(5) 0.000(5) 0.053(7)
O40 0.099(9) 0.120(8) 0.045(6) 0.007(5) 0.001(6) 0.085(8)
C41 0.074(10) 0.110(10) 0.033(6) -0.001(6) -0.001(6) 0.061(9)
C42 0.073(10) 0.109(10) 0.036(6) -0.006(6) -0.005(6) 0.059(9)
O42 0.101(8) 0.128(8) 0.036(4) -0.011(5) -0.003(4) 0.089(7)
C43 0.136(17) 0.132(14) 0.053(8) -0.022(9) 0.002(9) 0.075(14)
O50 0.31(2) 0.185(15) 0.128(10) -0.013(10) -0.033(13) 0.175(17)
C51 0.17(2) 0.113(14) 0.108(10) 0.001(8) -0.021(10) 0.080(14)
C52 0.034(8) 0.073(9) 0.099(9) 0.001(7) -0.016(8) 0.023(8)
C53 0.130(18) 0.134(14) 0.105(10) -0.005(8) -0.020(9) 0.081(14)
C54 0.29(3) 0.162(16) 0.111(11) -0.024(10) -0.045(13) 0.16(2)
O55 0.16(3) 0.17(3) 0.39(6) 0.03(2) -0.10(3) 0.065(18)
C56 0.11(2) 0.17(3) 0.21(5) 0.05(3) -0.02(3) 0.058(19)
C57 0.12(2) 0.17(3) 0.17(4) 0.03(2) -0.02(2) 0.060(18)
C58 0.12(2) 0.16(3) 0.12(4) 0.00(2) -0.01(2) 0.075(18)
C59 0.13(2) 0.18(3) 0.22(5) 0.04(3) -0.04(2) 0.061(19)
O55B 0.38(7) 0.28(5) 0.17(3) 0.00(3) -0.05(3) 0.20(5)
C56B 0.37(8) 0.26(5) 0.17(3) 0.00(3) -0.05(3) 0.18(5)
C57B 0.29(7) 0.24(5) 0.16(3) 0.00(3) -0.05(3) 0.15(5)
C58B 0.27(7) 0.22(5) 0.16(3) 0.00(3) -0.04(3) 0.12(5)
C59B 0.30(7) 0.22(5) 0.16(3) 0.00(3) -0.04(3) 0.13(5)
O60 0.11(4) 0.23(7) 0.13(4) -0.01(3) -0.04(3) 0.11(5)
C61 0.10(3) 0.16(8) 0.12(5) 0.02(3) -0.03(3) 0.08(4)
C62 0.08(4) 0.03(6) 0.12(4) 0.02(3) -0.02(3) 0.03(4)
C63 0.09(3) 0.11(8) 0.12(5) 0.01(3) -0.03(3) 0.06(4)
C64 0.10(4) 0.18(8) 0.12(5) 0.01(3) -0.03(3) 0.09(5)

loop_
_atom_type_symbol
_atom_type_description
_atom_type_scat_dispersion_real
_atom_type_scat_dispersion_imag
_atom_type_scat_source
C C 0.0033 0.0016 'International Tables Vol C Tables 4.2.6.8 and 6.1.1.4'
H H 0.0000 0.0000 'International Tables Vol C Tables 4.2.6.8 and 6.1.1.4'
N N 0.0061 0.0033 'International Tables Vol C Tables 4.2.6.8 and 6.1.1.4'
O O 0.0106 0.0060 'International Tables Vol C Tables 4.2.6.8 and 6.1.1.4'
Rh Rh -1.1178 0.9187 'International Tables Vol C Tables 4.2.6.8 and 6.1.1.4'

loop_
_geom_angle_atom_site_label_1
_geom_angle_atom_site_label_2
_geom_angle_atom_site_label_3
_geom_angle
N1 Rh1 C40 93.9(5)
N1 Rh1 C1 89.8(6)
C40 Rh1 C1 97.8(6)
N1 Rh1 C6 89.3(5)
C40 Rh1 C6 92.2(6)
C1 Rh1 C6 170.0(5)
N1 Rh1 O42 175.7(4)
C40 Rh1 O42 82.3(5)
C1 Rh1 O42 88.8(6)
C6 Rh1 O42 92.8(5)
C12 N1 C22 105.1(11)
C12 N1 Rh1 124.1(9)
C22 N1 Rh1 123.5(9)
N2 C1 N5 101.2(14)
N2 C1 Rh1 132.9(15)
N5 C1 Rh1 125.8(10)
C3 N2 C1 112.5(17)
C3 N2 C17 122.7(14)
C1 N2 C17 124.2(17)
N2 C3 C4 109.0(17)
N2 C3 H3 125.5
C4 C3 H3 125.5
C3 C4 N5 105.4(19)
C3 C4 H4 127.3
N5 C4 H4 127.3
C4 N5 C1 111.8(14)
C4 N5 C11 123.2(16)
C1 N5 C11 124.9(13)
N10 C6 N7 104.2(12)
N10 C6 Rh1 127.3(10)
N7 C6 Rh1 128.3(10)
C6 N7 C8 109.9(12)
C6 N7 C27 127.9(14)
C8 N7 C27 122.1(14)
C9 C8 N7 109.4(15)
C9 C8 H8 125.3
N7 C8 H8 125.3
C8 C9 N10 104.8(14)
C8 C9 H9 127.6
N10 C9 H9 127.6
C6 N10 C9 111.8(11)
C6 N10 C21 125.3(12)
C9 N10 C21 122.9(11)
C16 C11 C12 117.3(16)
C16 C11 N5 121.0(15)
C12 C11 N5 121.7(15)
N1 C12 C11 129.0(14)
N1 C12 C13 113.1(12)
C11 C12 C13 117.7(14)
C14 C13 C12 122.6(14)
C14 C13 C23 133.5(14)
C12 C13 C23 103.9(13)
C13 C14 C15 120.9(16)
C13 C14 H14 119.5
C15 C14 H14 119.5
C11 C16 C15 124.2(16)
C11 C16 H16 117.9
C15 C16 H16 117.9
N2 C17 H17A 109.5
N2 C17 H17B 109.5
H17A C17 H17B 109.5
N2 C17 H17C 109.5
H17A C17 H17C 109.5
H17B C17 H17C 109.5
C26 C21 C22 117.1(12)
C26 C21 N10 121.9(12)
C22 C21 N10 121.0(11)
C23 C22 N1 110.5(12)
C23 C22 C21 120.4(11)
N1 C22 C21 129.0(12)
C22 C23 C13 107.2(11)
C22 C23 C24 120.4(12)
C13 C23 C24 132.3(13)
C25 C24 C23 119.0(12)
C25 C24 H24 120.5
C23 C24 H24 120.5
C21 C26 C25 123.8(12)
C21 C26 H26 118.1
C25 C26 H26 118.1
N7 C27 H27A 109.5
N7 C27 H27B 109.5
H27A C27 H27B 109.5
N7 C27 H27C 109.5
H27A C27 H27C 109.5
H27B C27 H27C 109.5
C14 C15 C16 116.8(16)
C14 C15 C31 126.8(17)
C16 C15 C31 113.2(17)
C14 C15 C31B 118.9(17)
C16 C15 C31B 123.5(16)
C32 C31 C34 106.9(19)
C32 C31 C33 105.9(19)
C34 C31 C33 106.3(19)
C32 C31 C15 116(2)
C34 C31 C15 113.5(19)
C33 C31 C15 107.7(18)
C31 C32 H32A 109.5
C31 C32 H32B 109.5
H32A C32 H32B 109.5
C31 C32 H32C 109.5
H32A C32 H32C 109.5
H32B C32 H32C 109.5
C31 C33 H33A 109.5
C31 C33 H33B 109.5
H33A C33 H33B 109.5
C31 C33 H33C 109.5
H33A C33 H33C 109.5
H33B C33 H33C 109.5
C31 C34 H34A 109.5
C31 C34 H34B 109.5
H34A C34 H34B 109.5
C31 C34 H34C 109.5
H34A C34 H34C 109.5
H34B C34 H34C 109.5
C33B C31B C34B 104.9(18)
C33B C31B C32B 105.8(18)
C34B C31B C32B 105.0(17)
C33B C31B C15 114.6(17)
C34B C31B C15 116.3(17)
C32B C31B C15 109.3(17)
C31B C32B H32D 109.5
C31B C32B H32E 109.5
H32D C32B H32E 109.5
C31B C32B H32F 109.5
H32D C32B H32F 109.5
H32E C32B H32F 109.5
C31B C33B H33D 109.5
C31B C33B H33E 109.5
H33D C33B H33E 109.5
C31B C33B H33F 109.5
H33D C33B H33F 109.5
H33E C33B H33F 109.5
C31B C34B H34D 109.5
C31B C34B H34E 109.5
H34D C34B H34E 109.5
C31B C34B H34F 109.5
H34D C34B H34F 109.5
H34E C34B H34F 109.5
C24 C25 C26 119.4(11)
C24 C25 C35 121.0(11)
C26 C25 C35 119.7(11)
C37 C35 C36 109.3(11)
C37 C35 C38 107.3(11)
C36 C35 C38 106.4(11)
C37 C35 C25 112.4(10)
C36 C35 C25 109.6(10)
C38 C35 C25 111.6(10)
C35 C36 H36A 109.5
C35 C36 H36B 109.5
H36A C36 H36B 109.5
C35 C36 H36C 109.5
H36A C36 H36C 109.5
H36B C36 H36C 109.5
C35 C37 H37A 109.5
C35 C37 H37B 109.5
H37A C37 H37B 109.5
C35 C37 H37C 109.5
H37A C37 H37C 109.5
H37B C37 H37C 109.5
C35 C38 H38A 109.5
C35 C38 H38B 109.5
H38A C38 H38B 109.5
C35 C38 H38C 109.5
H38A C38 H38C 109.5
H38B C38 H38C 109.5
O40 C40 C41 128.6(14)
O40 C40 Rh1 122.5(11)
C41 C40 Rh1 108.9(11)
C42 C41 C40 118.9(14)
C42 C41 H41 120.5
C40 C41 H41 120.5
O42 C42 C41 120.7(14)
O42 C42 C43 113.2(15)
C41 C42 C43 126.0(15)
C42 O42 Rh1 109.2(9)
C42 C43 H43A 109.5
C42 C43 H43B 109.5
H43A C43 H43B 109.5
C42 C43 H43C 109.5
H43A C43 H43C 109.5
H43B C43 H43C 109.5
C54 O50 C51 100.3(16)
C52 C51 O50 108.9(15)
C52 C51 H51A 109.9
O50 C51 H51A 109.9
C52 C51 H51B 109.9
O50 C51 H51B 109.9
H51A C51 H51B 108.3
C53 C52 C51 107.7(13)
C53 C52 H52A 110.2
C51 C52 H52A 110.2
C53 C52 H52B 110.2
C51 C52 H52B 110.2
H52A C52 H52B 108.5
C52 C53 C54 108.8(14)
C52 C53 H53A 109.9
C54 C53 H53A 109.9
C52 C53 H53B 109.9
C54 C53 H53B 109.9
H53A C53 H53B 108.3
C53 C54 O50 109.2(16)
C53 C54 H54A 109.8
O50 C54 H54A 109.8
C53 C54 H54B 109.8
O50 C54 H54B 109.8
H54A C54 H54B 108.3
C59 O55 C56 100(2)
C57 C56 O55 109(2)
C57 C56 H56A 109.8
O55 C56 H56A 109.8
C57 C56 H56B 109.8
O55 C56 H56B 109.8
H56A C56 H56B 108.2
C58 C57 C56 108.2(17)
C58 C57 H57A 110.1
C56 C57 H57A 110.1
C58 C57 H57B 110.1
C56 C57 H57B 110.1
H57A C57 H57B 108.4
C57 C58 C59 108.0(18)
C57 C58 H58A 110.1
C59 C58 H58A 110.1
C57 C58 H58B 110.1
C59 C58 H58B 110.1
H58A C58 H58B 108.4
C58 C59 O55 108(2)
C58 C59 H59A 110.2
O55 C59 H59A 110.2
C58 C59 H59B 110.2
O55 C59 H59B 110.2
H59A C59 H59B 108.5
C59B O55B C56B 101(2)
C57B C56B O55B 107(3)
C57B C56B H56C 110.3
O55B C56B H56C 110.3
C57B C56B H56D 110.3
O55B C56B H56D 110.3
H56C C56B H56D 108.6
C58B C57B C56B 106(2)
C58B C57B H57C 110.5
C56B C57B H57C 110.5
C58B C57B H57D 110.5
C56B C57B H57D 110.5
H57C C57B H57D 108.7
C57B C58B C59B 108(2)
C57B C58B H58C 110.2
C59B C58B H58C 110.2
C57B C58B H58D 110.2
C59B C58B H58D 110.2
H58C C58B H58D 108.5
C58B C59B O55B 109(2)
C58B C59B H59C 109.8
O55B C59B H59C 109.8
C58B C59B H59D 109.8
O55B C59B H59D 109.8
H59C C59B H59D 108.3
C61 O60 C64 100(3)
C62 C61 O60 109(2)
C62 C61 H61A 109.9
O60 C61 H61A 109.9
C62 C61 H61B 109.9
O60 C61 H61B 109.9
H61A C61 H61B 108.3
C63 C62 C61 108.6(18)
C63 C62 H62A 110.0
C61 C62 H62A 110.0
C63 C62 H62B 110.0
C61 C62 H62B 110.0
H62A C62 H62B 108.3
C62 C63 C64 108(2)
C62 C63 H63A 110.2
C64 C63 H63A 110.2
C62 C63 H63B 110.2
C64 C63 H63B 110.2
H63A C63 H63B 108.5
C63 C64 O60 108(3)
C63 C64 H64A 110.1
O60 C64 H64A 110.1
C63 C64 H64B 110.1
O60 C64 H64B 110.1
H64A C64 H64B 108.4

loop_
_geom_bond_atom_site_label_1
_geom_bond_atom_site_label_2
_geom_bond_distance
Rh1 N1 1.999(10)
Rh1 C40 2.003(14)
Rh1 C1 2.036(17)
Rh1 C6 2.066(15)
Rh1 O42 2.073(10)
N1 C12 1.345(17)
N1 C22 1.397(15)
C1 N2 1.376(18)
C1 N5 1.39(2)
N2 C3 1.34(2)
N2 C17 1.47(2)
C3 C4 1.34(2)
C3 H3 0.9500
C4 N5 1.382(19)
C4 H4 0.9500
N5 C11 1.41(2)
C6 N10 1.354(16)
C6 N7 1.360(18)
N7 C8 1.37(2)
N7 C27 1.479(18)
C8 C9 1.33(2)
C8 H8 0.9500
C9 N10 1.398(18)
C9 H9 0.9500
N10 C21 1.424(15)
C11 C16 1.39(2)
C11 C12 1.41(2)
C12 C13 1.418(19)
C13 C14 1.35(2)
C13 C23 1.424(19)
C14 C15 1.38(2)
C14 H14 0.9500
C16 C15 1.40(2)
C16 H16 0.9500
C17 H17A 0.9800
C17 H17B 0.9800
C17 H17C 0.9800
C21 C26 1.384(16)
C21 C22 1.406(17)
C22 C23 1.395(17)
C23 C24 1.431(17)
C24 C25 1.366(17)
C24 H24 0.9500
C26 C25 1.392(17)
C26 H26 0.9500
C27 H27A 0.9800
C27 H27B 0.9800
C27 H27C 0.9800
C15 C31 1.54(2)
C15 C31B 1.55(2)
C31 C32 1.518(17)
C31 C34 1.518(17)
C31 C33 1.528(17)
C32 H32A 0.9800
C32 H32B 0.9800
C32 H32C 0.9800
C33 H33A 0.9800
C33 H33B 0.9800
C33 H33C 0.9800
C34 H34A 0.9800
C34 H34B 0.9800
C34 H34C 0.9800
C31B C33B 1.523(17)
C31B C34B 1.525(16)
C31B C32B 1.529(16)
C32B H32D 0.9800
C32B H32E 0.9800
C32B H32F 0.9800
C33B H33D 0.9800
C33B H33E 0.9800
C33B H33F 0.9800
C34B H34D 0.9800
C34B H34E 0.9800
C34B H34F 0.9800
C25 C35 1.546(15)
C35 C37 1.514(13)
C35 C36 1.516(13)
C35 C38 1.519(13)
C36 H36A 0.9800
C36 H36B 0.9800
C36 H36C 0.9800
C37 H37A 0.9800
C37 H37B 0.9800
C37 H37C 0.9800
C38 H38A 0.9800
C38 H38B 0.9800
C38 H38C 0.9800
C40 O40 1.209(17)
C40 C41 1.41(2)
C41 C42 1.33(2)
C41 H41 0.9500
C42 O42 1.314(17)
C42 C43 1.57(2)
C43 H43A 0.9800
C43 H43B 0.9800
C43 H43C 0.9800
O50 C54 1.471(19)
O50 C51 1.482(19)
C51 C52 1.405(18)
C51 H51A 0.9900
C51 H51B 0.9900
C52 C53 1.37(2)
C52 H52A 0.9900
C52 H52B 0.9900
C53 C54 1.417(19)
C53 H53A 0.9900
C53 H53B 0.9900
C54 H54A 0.9900
C54 H54B 0.9900
O55 C59 1.47(2)
O55 C56 1.47(2)
C56 C57 1.40(2)
C56 H56A 0.9900
C56 H56B 0.9900
C57 C58 1.37(3)
C57 H57A 0.9900
C57 H57B 0.9900
C58 C59 1.42(2)
C58 H58A 0.9900
C58 H58B 0.9900
C59 H59A 0.9900
C59 H59B 0.9900
O55B C59B 1.47(2)
O55B C56B 1.48(2)
C56B C57B 1.41(2)
C56B H56C 0.9900
C56B H56D 0.9900
C57B C58B 1.37(3)
C57B H57C 0.9900
C57B H57D 0.9900
C58B C59B 1.41(2)
C58B H58C 0.9900
C58B H58D 0.9900
C59B H59C 0.9900
C59B H59D 0.9900
O60 C61 1.47(2)
O60 C64 1.48(2)
C61 C62 1.41(2)
C61 H61A 0.9900
C61 H61B 0.9900
C62 C63 1.37(3)
C62 H62A 0.9900
C62 H62B 0.9900
C63 C64 1.41(2)
C63 H63A 0.9900
C63 H63B 0.9900
C64 H64A 0.9900
C64 H64B 0.9900

loop_
_geom_torsion_atom_site_label_1
_geom_torsion_atom_site_label_2
_geom_torsion_atom_site_label_3
_geom_torsion_atom_site_label_4
_geom_torsion
N5 C1 N2 C3 -2.6(16)
Rh1 C1 N2 C3 -179.4(11)
N5 C1 N2 C17 -173.8(12)
Rh1 C1 N2 C17 9(2)
C1 N2 C3 C4 3.2(18)
C17 N2 C3 C4 174.6(13)
N2 C3 C4 N5 -2.2(18)
C3 C4 N5 C1 0.6(17)
C3 C4 N5 C11 -175.8(13)
N2 C1 N5 C4 1.2(15)
Rh1 C1 N5 C4 178.2(10)
N2 C1 N5 C11 177.5(12)
Rh1 C1 N5 C11 -5(2)
N10 C6 N7 C8 -1.4(15)
Rh1 C6 N7 C8 -176.0(10)
N10 C6 N7 C27 175.8(13)
Rh1 C6 N7 C27 1(2)
C6 N7 C8 C9 0.7(17)
C27 N7 C8 C9 -176.6(14)
N7 C8 C9 N10 0.3(16)
N7 C6 N10 C9 1.6(14)
Rh1 C6 N10 C9 176.3(9)
N7 C6 N10 C21 -178.4(10)
Rh1 C6 N10 C21 -3.7(17)
C8 C9 N10 C6 -1.2(16)
C8 C9 N10 C21 178.8(11)
C4 N5 C11 C16 -10(2)
C1 N5 C11 C16 173.9(16)
C4 N5 C11 C12 168.3(14)
C1 N5 C11 C12 -8(2)
C22 N1 C12 C11 170.0(14)
Rh1 N1 C12 C11 19(2)
C22 N1 C12 C13 -5.7(15)
Rh1 N1 C12 C13 -156.4(9)
C16 C11 C12 N1 178.8(16)
N5 C11 C12 N1 0(2)
C16 C11 C12 C13 -6(2)
N5 C11 C12 C13 175.8(13)
N1 C12 C13 C14 -177.2(15)
C11 C12 C13 C14 7(2)
N1 C12 C13 C23 4.3(16)
C11 C12 C13 C23 -172.0(13)
C12 C13 C14 C15 -1(3)
C23 C13 C14 C15 176.6(18)
C12 C11 C16 C15 0(3)
N5 C11 C16 C15 178.6(19)
C6 N10 C21 C26 -165.5(11)
C9 N10 C21 C26 14.5(17)
C6 N10 C21 C22 13.1(17)
C9 N10 C21 C22 -166.9(11)
C12 N1 C22 C23 4.9(13)
Rh1 N1 C22 C23 155.8(8)
C12 N1 C22 C21 -171.4(12)
Rh1 N1 C22 C21 -20.5(17)
C26 C21 C22 C23 2.5(16)
N10 C21 C22 C23 -176.2(10)
C26 C21 C22 N1 178.5(11)
N10 C21 C22 N1 -0.2(18)
N1 C22 C23 C13 -2.4(14)
C21 C22 C23 C13 174.3(11)
N1 C22 C23 C24 -179.4(10)
C21 C22 C23 C24 -2.7(18)
C14 C13 C23 C22 -179.3(18)
C12 C13 C23 C22 -1.0(14)
C14 C13 C23 C24 -3(3)
C12 C13 C23 C24 175.5(13)
C22 C23 C24 C25 0.8(18)
C13 C23 C24 C25 -175.3(13)
C22 C21 C26 C25 -0.5(17)
N10 C21 C26 C25 178.1(10)
C13 C14 C15 C16 -4(3)
C13 C14 C15 C31 -162(2)
C13 C14 C15 C31B 166.3(19)
C11 C16 C15 C14 5(4)
C11 C16 C15 C31 166(2)
C11 C16 C15 C31B -165(2)
C14 C15 C31 C32 163(3)
C16 C15 C31 C32 4(3)
C31B C15 C31 C32 -115(4)
C14 C15 C31 C34 39(3)
C16 C15 C31 C34 -120(3)
C31B C15 C31 C34 121(4)
C14 C15 C31 C33 -79(3)
C16 C15 C31 C33 122(3)
C31B C15 C31 C33 4(3)
C14 C15 C31B C33B -115(2)
C16 C15 C31B C33B 55(3)
C31 C15 C31B C33B 130(4)
C14 C15 C31B C34B 8(3)
C16 C15 C31B C34B 178(2)
C31 C15 C31B C34B -107(4)
C14 C15 C31B C32B 127(2)
C16 C15 C31B C32B -64(3)
C31 C15 C31B C32B 12(3)
C23 C24 C25 C26 1.2(17)
C23 C24 C25 C35 -178.8(10)
C21 C26 C25 C24 -1.3(18)
C21 C26 C25 C35 178.7(10)
C24 C25 C35 C37 -136.2(12)
C26 C25 C35 C37 43.7(15)
C24 C25 C35 C36 102.0(14)
C26 C25 C35 C36 -78.0(14)
C24 C25 C35 C38 -15.6(15)
C26 C25 C35 C38 164.4(11)
O40 C40 C41 C42 -178.6(17)
Rh1 C40 C41 C42 1(2)
C40 C41 C42 O42 -2(3)
C40 C41 C42 C43 -178.1(17)
C41 C42 O42 Rh1 1(2)
C43 C42 O42 Rh1 178.1(12)
C54 O50 C51 C52 22(3)
O50 C51 C52 C53 -20(3)
C51 C52 C53 C54 9(3)
C52 C53 C54 O50 6(3)
C51 O50 C54 C53 -17(3)
C59 O55 C56 C57 -20(7)
O55 C56 C57 C58 8(8)
C56 C57 C58 C59 9(8)
C57 C58 C59 O55 -22(8)
C56 O55 C59 C58 25(7)
C59B O55B C56B C57B -25(9)
O55B C56B C57B C58B 32(8)
C56B C57B C58B C59B -25(10)
C57B C58B C59B O55B 9(11)
C56B O55B C59B C58B 10(11)
C64 O60 C61 C62 22(10)
O60 C61 C62 C63 -11(12)
C61 C62 C63 C64 -6(12)
C62 C63 C64 O60 21(11)
C61 O60 C64 C63 -26(10)
